data_4065195
loop_
_publ_author_name
'Zhou, Yiqing'
'Wang, Yuxing'
'Xi, Chanjuan'

_publ_section_title
;
 Copper-Mediated Reaction of Oxazirconacyclopentenes with
 But-2-ynedioates: A New Pathway for the Formation of
 \a-Methylene-\d-lactone Derivatives
;
_journal_issue 19
_journal_name_full Organometallics
_journal_page_first 5077
_journal_paper_doi 10.1021/om2006134
_journal_volume 30
_journal_year 2011
_chemical_formula_sum 'C17 H24 O4'
_chemical_formula_weight 292.36
_chemical_name_systematic
;
 ?
;
_space_group_IT_number 2
_symmetry_cell_setting triclinic
_symmetry_space_group_name_Hall '-P 1'
_symmetry_space_group_name_H-M 'P -1'
_atom_sites_solution_hydrogens geom
_atom_sites_solution_primary direct
_atom_sites_solution_secondary difmap
_audit_creation_method SHELXL-97
_cell_angle_alpha 69.53(3)
_cell_angle_beta 76.91(3)
_cell_angle_gamma 81.67(3)
_cell_formula_units_Z 2
_cell_length_a 7.6821(15)
_cell_length_b 10.452(2)
_cell_length_c 10.920(2)
_cell_measurement_reflns_used 3024
_cell_measurement_temperature 173(2)
_cell_measurement_theta_max 27.47
_cell_measurement_theta_min 2.73
_cell_volume 798.0(3)
_computing_cell_refinement 'Bruker XSCANS'
_computing_data_collection 'Bruker XSCANS'
_computing_data_reduction 'Bruker SHELXTL'
_computing_molecular_graphics 'Bruker SHELXTL'
_computing_publication_material 'Bruker SHELXTL'
_computing_structure_refinement 'SHELXL-97 (Sheldrick, 1997)'
_computing_structure_solution 'SHELXS-97 (Sheldrick, 1990)'
_diffrn_ambient_temperature 173(2)
_diffrn_measured_fraction_theta_full 0.985
_diffrn_measured_fraction_theta_max 0.985
_diffrn_measurement_device_type 'Bruker P4'
_diffrn_measurement_method '\w scans'
_diffrn_radiation_monochromator graphite
_diffrn_radiation_source 'fine-focus sealed tube'
_diffrn_radiation_type MoK\a
_diffrn_radiation_wavelength 0.71073
_diffrn_reflns_av_R_equivalents 0.0312
_diffrn_reflns_av_sigmaI/netI 0.0300
_diffrn_reflns_limit_h_max 9
_diffrn_reflns_limit_h_min -9
_diffrn_reflns_limit_k_max 9
_diffrn_reflns_limit_k_min -13
_diffrn_reflns_limit_l_max 14
_diffrn_reflns_limit_l_min -14
_diffrn_reflns_number 7659
_diffrn_reflns_theta_full 27.47
_diffrn_reflns_theta_max 27.47
_diffrn_reflns_theta_min 2.73
_diffrn_standards_decay_% none
_diffrn_standards_interval_count none
_diffrn_standards_interval_time none
_diffrn_standards_number none
_exptl_absorpt_coefficient_mu 0.085
_exptl_absorpt_correction_T_max .0000
_exptl_absorpt_correction_T_min .0000
_exptl_absorpt_correction_type empirical
_exptl_absorpt_process_details 'SADABS (Sheldrick, 1996)'
_exptl_crystal_colour colorless
_exptl_crystal_density_diffrn 1.217
_exptl_crystal_density_method 'not measured'
_exptl_crystal_description block
_exptl_crystal_F_000 316
_exptl_crystal_size_max 0.35
_exptl_crystal_size_mid 0.30
_exptl_crystal_size_min 0.22
_refine_diff_density_max 0.297
_refine_diff_density_min -0.186
_refine_diff_density_rms 0.040
_refine_ls_extinction_method none
_refine_ls_goodness_of_fit_ref 1.078
_refine_ls_hydrogen_treatment constr
_refine_ls_matrix_type full
_refine_ls_number_parameters 190
_refine_ls_number_reflns 3587
_refine_ls_number_restraints 0
_refine_ls_restrained_S_all 1.078
_refine_ls_R_factor_gt 0.0498
_refine_ls_shift/su_max 0.001
_refine_ls_shift/su_mean 0.000
_refine_ls_structure_factor_coef Fsqd
_refine_ls_weighting_details 'calc w=1/[\s^2^(Fo^2^)+(0.0627P)^2^+0.2045P] where P=(Fo^2^+2Fc^2^)/3'
_refine_ls_weighting_scheme calc
_refine_ls_wR_factor_gt 0.1272
_refine_ls_wR_factor_ref 0.1290
_reflns_number_gt 3397
_reflns_number_total 3587
_reflns_threshold_expression >2sigma(I)
_cod_data_source_file om2006134_si_002.cif
_cod_data_source_block 2l
_cod_depositor_comments
;
The following automatic conversions were performed:

'_symmetry_cell_setting' value 'Triclinic' changed to 'triclinic'
according to /home/saulius/struct/CIF-dictionaries/cif_core.dic
dictionary named 'cif_core.dic' version 2.4.1 from 2010-06-29.

Automatic conversion script
Id: cif_fix_values 1715 2011-07-08 13:25:40Z adriana 
;
_cod_original_sg_symbol_H-M P-1
_cod_database_code 4065195
_refine_ls_r_factor_ref 0.0523

loop_
_symmetry_equiv_pos_as_xyz
'x, y, z'
'-x, -y, -z'

loop_
_atom_site_label
_atom_site_type_symbol
_atom_site_fract_x
_atom_site_fract_y
_atom_site_fract_z
_atom_site_U_iso_or_equiv
_atom_site_adp_type
_atom_site_occupancy
_atom_site_symmetry_multiplicity
_atom_site_calc_flag
_atom_site_refinement_flags
O1 O -1.92854(11) 0.06795(8) 0.79368(9) 0.0291(2) Uani 1 1 d .
C5 C -2.11683(15) 0.11813(12) 0.78586(12) 0.0261(3) Uani 1 1 d .
C1 C -1.79293(16) 0.14650(12) 0.72825(12) 0.0257(2) Uani 1 1 d .
C3 C -2.01235(17) 0.35214(12) 0.71500(12) 0.0281(3) Uani 1 1 d .
C2 C -1.83806(16) 0.29450(12) 0.66086(12) 0.0264(3) Uani 1 1 d .
C17 C -2.15927(17) 0.09189(13) 0.66672(12) 0.0306(3) Uani 1 1 d .
H17A H -2.0800 0.1440 0.5845 0.037 Uiso 1 1 calc R
H17B H -2.2846 0.1259 0.6583 0.037 Uiso 1 1 calc R
C16 C -2.13444(18) -0.06007(14) 0.67983(14) 0.0361(3) Uani 1 1 d .
H16A H -2.1732 -0.0726 0.6045 0.043 Uiso 1 1 calc R
H16B H -2.0059 -0.0914 0.6757 0.043 Uiso 1 1 calc R
C4 C -2.14784(16) 0.26930(13) 0.77167(12) 0.0287(3) Uani 1 1 d .
C15 C -2.24280(19) -0.14644(14) 0.81071(15) 0.0388(3) Uani 1 1 d .
H15A H -2.3722 -0.1208 0.8116 0.047 Uiso 1 1 calc R
H15B H -2.2205 -0.2444 0.8184 0.047 Uiso 1 1 calc R
C14 C -2.19154(19) -0.12496(14) 0.92858(14) 0.0362(3) Uani 1 1 d .
H14A H -2.0643 -0.1569 0.9315 0.043 Uiso 1 1 calc R
H14B H -2.2656 -0.1797 1.0123 0.043 Uiso 1 1 calc R
C13 C -2.21952(17) 0.02587(13) 0.91732(12) 0.0312(3) Uani 1 1 d .
H13A H -2.1795 0.0378 0.9925 0.037 Uiso 1 1 calc R
H13B H -2.3490 0.0546 0.9243 0.037 Uiso 1 1 calc R
O2 O -1.64091(11) 0.09728(9) 0.73258(9) 0.0329(2) Uani 1 1 d .
C11 C -2.33801(18) 0.32157(15) 0.81505(16) 0.0402(3) Uani 1 1 d .
H11A H -2.4217 0.2584 0.8141 0.048 Uiso 1 1 calc R
H11B H -2.3634 0.4123 0.7500 0.048 Uiso 1 1 calc R
C6 C -1.71907(17) 0.36693(12) 0.55979(13) 0.0294(3) Uani 1 1 d .
H6A H -1.7465 0.4628 0.5249 0.035 Uiso 1 1 calc R
C9 C -2.02461(19) 0.50185(13) 0.70282(15) 0.0366(3) Uani 1 1 d .
H9A H -2.1517 0.5335 0.7260 0.044 Uiso 1 1 calc R
H9B H -1.9781 0.5566 0.6095 0.044 Uiso 1 1 calc R
C10 C -1.9174(2) 0.52469(16) 0.79464(17) 0.0474(4) Uani 1 1 d .
H10A H -1.9280 0.6222 0.7850 0.071 Uiso 1 1 calc R
H10B H -1.7911 0.4951 0.7706 0.071 Uiso 1 1 calc R
H10C H -1.9643 0.4715 0.8872 0.071 Uiso 1 1 calc R
C12 C -2.3729(2) 0.33453(19) 0.95400(19) 0.0560(5) Uani 1 1 d .
H12A H -2.4977 0.3684 0.9765 0.084 Uiso 1 1 calc R
H12B H -2.2928 0.3988 0.9552 0.084 Uiso 1 1 calc R
H12C H -2.3506 0.2447 1.0193 0.084 Uiso 1 1 calc R
O3 O -1.40250(12) 0.34373(9) 0.49326(11) 0.0388(2) Uani 1 1 d .
O4 O -1.57416(12) 0.22294(10) 0.43932(10) 0.0375(2) Uani 1 1 d .
C7 C -1.54740(17) 0.30971(12) 0.49756(12) 0.0290(3) Uani 1 1 d .
C8 C -1.4131(2) 0.16344(17) 0.37580(16) 0.0440(4) Uani 1 1 d .
H8A H -1.4454 0.1018 0.3357 0.066 Uiso 1 1 calc R
H8B H -1.3396 0.1117 0.4422 0.066 Uiso 1 1 calc R
H8C H -1.3452 0.2364 0.3064 0.066 Uiso 1 1 calc R

loop_
_atom_site_aniso_label
_atom_site_aniso_U_11
_atom_site_aniso_U_22
_atom_site_aniso_U_33
_atom_site_aniso_U_23
_atom_site_aniso_U_13
_atom_site_aniso_U_12
O1 0.0225(4) 0.0266(4) 0.0345(5) -0.0041(3) -0.0064(3) -0.0036(3)
C5 0.0200(5) 0.0295(6) 0.0277(6) -0.0085(5) -0.0033(4) -0.0024(4)
C1 0.0242(6) 0.0270(5) 0.0261(6) -0.0094(4) -0.0032(4) -0.0033(4)
C3 0.0274(6) 0.0268(6) 0.0282(6) -0.0087(5) -0.0034(5) 0.0002(4)
C2 0.0252(6) 0.0265(5) 0.0286(6) -0.0103(5) -0.0045(4) -0.0033(4)
C17 0.0263(6) 0.0371(6) 0.0279(6) -0.0108(5) -0.0046(5) -0.0018(5)
C16 0.0316(7) 0.0420(7) 0.0397(7) -0.0206(6) -0.0046(5) -0.0036(5)
C4 0.0263(6) 0.0311(6) 0.0273(6) -0.0099(5) -0.0031(5) 0.0004(5)
C15 0.0327(7) 0.0365(7) 0.0499(8) -0.0171(6) -0.0053(6) -0.0081(5)
C14 0.0325(7) 0.0330(6) 0.0380(7) -0.0043(5) -0.0040(5) -0.0092(5)
C13 0.0294(6) 0.0343(6) 0.0276(6) -0.0074(5) -0.0018(5) -0.0075(5)
O2 0.0231(4) 0.0320(5) 0.0415(5) -0.0116(4) -0.0039(4) 0.0001(3)
C11 0.0268(7) 0.0379(7) 0.0507(8) -0.0153(6) 0.0028(6) -0.0003(5)
C6 0.0283(6) 0.0255(5) 0.0336(6) -0.0098(5) -0.0036(5) -0.0031(5)
C9 0.0353(7) 0.0271(6) 0.0427(7) -0.0123(5) 0.0018(6) 0.0000(5)
C10 0.0508(9) 0.0411(8) 0.0557(9) -0.0272(7) 0.0008(7) -0.0094(7)
C12 0.0483(9) 0.0579(10) 0.0608(10) -0.0339(9) 0.0189(8) -0.0102(8)
O3 0.0280(5) 0.0331(5) 0.0551(6) -0.0152(4) -0.0027(4) -0.0076(4)
O4 0.0296(5) 0.0489(6) 0.0414(5) -0.0265(5) -0.0025(4) -0.0035(4)
C7 0.0277(6) 0.0274(6) 0.0291(6) -0.0068(5) -0.0017(5) -0.0052(5)
C8 0.0384(8) 0.0555(9) 0.0449(8) -0.0304(7) -0.0018(6) 0.0014(7)

loop_
_atom_type_symbol
_atom_type_description
_atom_type_scat_dispersion_real
_atom_type_scat_dispersion_imag
_atom_type_scat_source
C C 0.0033 0.0016 'International Tables Vol C Tables 4.2.6.8 and 6.1.1.4'
H H 0.0000 0.0000 'International Tables Vol C Tables 4.2.6.8 and 6.1.1.4'
O O 0.0106 0.0060 'International Tables Vol C Tables 4.2.6.8 and 6.1.1.4'

loop_
_geom_angle_atom_site_label_1
_geom_angle_atom_site_label_2
_geom_angle_atom_site_label_3
_geom_angle
C1 O1 C5 122.31(9)
O1 C5 C4 111.33(10)
O1 C5 C17 107.35(10)
C4 C5 C17 111.20(10)
O1 C5 C13 102.55(10)
C4 C5 C13 112.95(10)
C17 C5 C13 111.01(10)
O2 C1 O1 119.22(11)
O2 C1 C2 123.25(11)
O1 C1 C2 117.39(10)
C4 C3 C2 118.34(11)
C4 C3 C9 124.92(12)
C2 C3 C9 116.73(11)
C6 C2 C3 124.26(11)
C6 C2 C1 119.35(11)
C3 C2 C1 116.35(11)
C5 C17 C16 112.50(11)
C5 C17 H17A 109.1
C16 C17 H17A 109.1
C5 C17 H17B 109.1
C16 C17 H17B 109.1
H17A C17 H17B 107.8
C15 C16 C17 111.13(11)
C15 C16 H16A 109.4
C17 C16 H16A 109.4
C15 C16 H16B 109.4
C17 C16 H16B 109.4
H16A C16 H16B 108.0
C3 C4 C11 122.67(12)
C3 C4 C5 120.30(11)
C11 C4 C5 116.90(11)
C14 C15 C16 110.70(11)
C14 C15 H15A 109.5
C16 C15 H15A 109.5
C14 C15 H15B 109.5
C16 C15 H15B 109.5
H15A C15 H15B 108.1
C15 C14 C13 110.69(12)
C15 C14 H14A 109.5
C13 C14 H14A 109.5
C15 C14 H14B 109.5
C13 C14 H14B 109.5
H14A C14 H14B 108.1
C14 C13 C5 112.43(11)
C14 C13 H13A 109.1
C5 C13 H13A 109.1
C14 C13 H13B 109.1
C5 C13 H13B 109.1
H13A C13 H13B 107.8
C4 C11 C12 113.28(13)
C4 C11 H11A 108.9
C12 C11 H11A 108.9
C4 C11 H11B 108.9
C12 C11 H11B 108.9
H11A C11 H11B 107.7
C2 C6 C7 125.34(11)
C2 C6 H6A 117.3
C7 C6 H6A 117.3
C3 C9 C10 111.20(12)
C3 C9 H9A 109.4
C10 C9 H9A 109.4
C3 C9 H9B 109.4
C10 C9 H9B 109.4
H9A C9 H9B 108.0
C9 C10 H10A 109.5
C9 C10 H10B 109.5
H10A C10 H10B 109.5
C9 C10 H10C 109.5
H10A C10 H10C 109.5
H10B C10 H10C 109.5
C11 C12 H12A 109.5
C11 C12 H12B 109.5
H12A C12 H12B 109.5
C11 C12 H12C 109.5
H12A C12 H12C 109.5
H12B C12 H12C 109.5
C7 O4 C8 115.10(11)
O3 C7 O4 124.08(12)
O3 C7 C6 123.97(12)
O4 C7 C6 111.81(10)
O4 C8 H8A 109.5
O4 C8 H8B 109.5
H8A C8 H8B 109.5
O4 C8 H8C 109.5
H8A C8 H8C 109.5
H8B C8 H8C 109.5

loop_
_geom_bond_atom_site_label_1
_geom_bond_atom_site_label_2
_geom_bond_distance
O1 C1 1.3305(15)
O1 C5 1.4762(14)
C5 C4 1.5211(17)
C5 C17 1.5301(17)
C5 C13 1.5337(18)
C1 O2 1.2102(15)
C1 C2 1.4895(17)
C3 C4 1.3456(18)
C3 C2 1.4703(17)
C3 C9 1.5141(17)
C2 C6 1.3364(18)
C17 C16 1.5314(18)
C17 H17A 0.9900
C17 H17B 0.9900
C16 C15 1.525(2)
C16 H16A 0.9900
C16 H16B 0.9900
C4 C11 1.5144(18)
C15 C14 1.523(2)
C15 H15A 0.9900
C15 H15B 0.9900
C14 C13 1.5248(18)
C14 H14A 0.9900
C14 H14B 0.9900
C13 H13A 0.9900
C13 H13B 0.9900
C11 C12 1.530(2)
C11 H11A 0.9900
C11 H11B 0.9900
C6 C7 1.4860(18)
C6 H6A 0.9500
C9 C10 1.530(2)
C9 H9A 0.9900
C9 H9B 0.9900
C10 H10A 0.9800
C10 H10B 0.9800
C10 H10C 0.9800
C12 H12A 0.9800
C12 H12B 0.9800
C12 H12C 0.9800
O3 C7 1.2029(16)
O4 C7 1.3364(15)
O4 C8 1.4451(17)
C8 H8A 0.9800
C8 H8B 0.9800
C8 H8C 0.9800

loop_
_geom_torsion_atom_site_label_1
_geom_torsion_atom_site_label_2
_geom_torsion_atom_site_label_3
_geom_torsion_atom_site_label_4
_geom_torsion
C1 O1 C5 C4 -33.66(14)
C1 O1 C5 C17 88.26(13)
C1 O1 C5 C13 -154.71(10)
C5 O1 C1 O2 -175.84(10)
C5 O1 C1 C2 8.46(16)
C4 C3 C2 C6 151.71(13)
C9 C3 C2 C6 -28.57(18)
C4 C3 C2 C1 -30.37(16)
C9 C3 C2 C1 149.34(11)
O2 C1 C2 C6 27.13(18)
O1 C1 C2 C6 -157.36(11)
O2 C1 C2 C3 -150.89(12)
O1 C1 C2 C3 24.62(15)
O1 C5 C17 C16 59.61(13)
C4 C5 C17 C16 -178.39(10)
C13 C5 C17 C16 -51.73(14)
C5 C17 C16 C15 54.32(14)
C2 C3 C4 C11 -172.23(12)
C9 C3 C4 C11 8.1(2)
C2 C3 C4 C5 3.43(17)
C9 C3 C4 C5 -176.26(12)
O1 C5 C4 C3 27.11(15)
C17 C5 C4 C3 -92.56(14)
C13 C5 C4 C3 141.85(12)
O1 C5 C4 C11 -156.99(11)
C17 C5 C4 C11 83.35(14)
C13 C5 C4 C11 -42.24(15)
C17 C16 C15 C14 -56.81(15)
C16 C15 C14 C13 57.55(15)
C15 C14 C13 C5 -55.93(14)
O1 C5 C13 C14 -61.70(12)
C4 C5 C13 C14 178.37(10)
C17 C5 C13 C14 52.68(14)
C3 C4 C11 C12 -84.56(17)
C5 C4 C11 C12 99.64(14)
C3 C2 C6 C7 -175.85(11)
C1 C2 C6 C7 6.29(19)
C4 C3 C9 C10 109.68(15)
C2 C3 C9 C10 -70.02(15)
C8 O4 C7 O3 3.87(19)
C8 O4 C7 C6 179.69(11)
C2 C6 C7 O3 -120.41(15)
C2 C6 C7 O4 63.76(17)

loop_
_cod_related_entry_id
_cod_related_entry_database
_cod_related_entry_code
1 ChemSpider 30659663
